data_4089568
loop_
_publ_author_name
'Gramigna, Kathryn M.'
'Oria, Jeremy V.'
'Mandell, Chelsea L.'
'Tiedemann, Margaret A.'
'Dougherty, William G.'
'Piro, Nicholas A.'
'Kassel, W. Scott'
'Chan, Benny C.'
'Diaconescu, Paula L.'
'Nataro, Chip'

_publ_section_title
;
 Palladium(II) and Platinum(II) Compounds of
 1,1&#x2032;-Bis(phosphino)metallocene (M = Fe, Ru) Ligands with
 Metal--Metal Interactions
;
_journal_issue 20
_journal_name_full Organometallics
_journal_page_first 5966
_journal_paper_doi 10.1021/om400494t
_journal_volume 32
_journal_year 2013
_chemical_formula_sum 'C134 H84 B2 Cl4 F48 Fe2 P4 Pd2'
_chemical_formula_weight 3217.81
_space_group_crystal_system triclinic
_space_group_IT_number 2
_space_group_name_Hall '-P 1'
_space_group_name_H-M_alt 'P -1'
_atom_sites_solution_hydrogens geom
_audit_creation_method SHELXL-2013
_cell_angle_alpha 64.5900(10)
_cell_angle_beta 78.8830(10)
_cell_angle_gamma 81.4070(10)
_cell_formula_units_Z 1
_cell_length_a 14.6916(4)
_cell_length_b 14.7206(4)
_cell_length_c 16.7870(4)
_cell_measurement_reflns_used 9851
_cell_measurement_temperature 120(2)
_cell_measurement_theta_max 29.47
_cell_measurement_theta_min 2.43
_cell_volume 3208.64(15)
_computing_cell_refinement 'Bruker SAINT'
_computing_data_collection 'Bruker APEX2'
_computing_data_reduction 'Bruker SAINT'
_computing_molecular_graphics 'Bruker SHELXTL'
_computing_publication_material 'Bruker SHELXTL'
_computing_structure_refinement 'SHELXL-2013 (Sheldrick, 2013)'
_computing_structure_solution 'SHELXS-97 (Sheldrick, 2008)'
_diffrn_ambient_temperature 120(2)
_diffrn_measured_fraction_theta_full 0.998
_diffrn_measured_fraction_theta_max 0.995
_diffrn_measurement_device_type 'Bruker APEX-II CCD'
_diffrn_measurement_method '\f and \w scans'
_diffrn_radiation_type MoK\a
_diffrn_radiation_wavelength 0.71073
_diffrn_reflns_av_R_equivalents 0.0325
_diffrn_reflns_av_unetI/netI 0.0463
_diffrn_reflns_Laue_measured_fraction_full 0.998
_diffrn_reflns_Laue_measured_fraction_max 0.995
_diffrn_reflns_limit_h_max 18
_diffrn_reflns_limit_h_min -20
_diffrn_reflns_limit_k_max 20
_diffrn_reflns_limit_k_min -19
_diffrn_reflns_limit_l_max 23
_diffrn_reflns_limit_l_min -23
_diffrn_reflns_number 49892
_diffrn_reflns_point_group_measured_fraction_full 0.998
_diffrn_reflns_point_group_measured_fraction_max 0.995
_diffrn_reflns_theta_full 25.242
_diffrn_reflns_theta_max 29.502
_diffrn_reflns_theta_min 1.357
_exptl_absorpt_coefficient_mu 0.752
_exptl_absorpt_correction_T_max 0.746
_exptl_absorpt_correction_T_min 0.688
_exptl_absorpt_correction_type multi-scan
_exptl_absorpt_process_details SADABS
_exptl_crystal_colour orange
_exptl_crystal_density_diffrn 1.665
_exptl_crystal_description block
_exptl_crystal_F_000 1602
_exptl_crystal_size_max 0.200
_exptl_crystal_size_mid 0.100
_exptl_crystal_size_min 0.100
_refine_diff_density_max 0.757
_refine_diff_density_min -0.672
_refine_diff_density_rms 0.082
_refine_ls_extinction_method none
_refine_ls_goodness_of_fit_ref 1.027
_refine_ls_hydrogen_treatment constr
_refine_ls_matrix_type full
_refine_ls_number_parameters 931
_refine_ls_number_reflns 17806
_refine_ls_number_restraints 45
_refine_ls_restrained_S_all 1.028
_refine_ls_R_factor_all 0.0549
_refine_ls_R_factor_gt 0.0374
_refine_ls_shift/su_max 0.000
_refine_ls_shift/su_mean 0.000
_refine_ls_structure_factor_coef Fsqd
_refine_ls_weighting_details
; 
 w=1/[\s^2^(Fo^2^)+(0.0289P)^2^+2.5256P] 
 where P=(Fo^2^+2Fc^2^)/3 
;
_refine_ls_weighting_scheme calc
_refine_ls_wR_factor_gt 0.0768
_refine_ls_wR_factor_ref 0.0846
_reflns_Friedel_coverage 0.000
_reflns_number_gt 13918
_reflns_number_total 17806
_reflns_threshold_expression 'I > 2\s(I)'
_cod_data_source_file om400494t_si_001.cif
_cod_data_source_block '[Pd2(dppf)2(u-Cl)2]'
_cod_database_code 4089568
_shelx_space_group_comment
; 
The symmetry employed for this shelxl refinement is uniquely defined 
by the following loop, which should always be used as a source of 
symmetry information in preference to the above space-group names. 
They are only intended as comments. 
;
_shelx_estimated_absorpt_t_min 0.864
_shelx_estimated_absorpt_t_max 0.929
_shelxl_version_number 2013-2

loop_
_space_group_symop_operation_xyz
'x, y, z'
'-x, -y, -z'

loop_
_atom_site_label
_atom_site_type_symbol
_atom_site_fract_x
_atom_site_fract_y
_atom_site_fract_z
_atom_site_U_iso_or_equiv
_atom_site_adp_type
_atom_site_occupancy
_atom_site_site_symmetry_order
_atom_site_calc_flag
_atom_site_refinement_flags_posn
_atom_site_refinement_flags_adp
_atom_site_refinement_flags_occupancy
_atom_site_disorder_assembly
_atom_site_disorder_group
Fe1 Fe 0.42595(2) 0.04771(2) 0.14340(2) 0.01318(6) Uani 1 1 d . . . . .
Pd1 Pd 0.45631(2) 0.01849(2) 0.40213(2) 0.01532(4) Uani 1 1 d . . . . .
Cl1 Cl 0.54061(5) 0.10792(4) 0.45019(4) 0.03322(15) Uani 1 1 d . . . . .
P1 P 0.44944(4) 0.16103(4) 0.27512(3) 0.01395(10) Uani 1 1 d . . . . .
P2 P 0.38253(4) -0.08077(4) 0.36643(3) 0.01300(10) Uani 1 1 d . . . . .
C1 C 0.42012(14) 0.16627(14) 0.17447(13) 0.0144(4) Uani 1 1 d . . . . .
C2 C 0.32962(14) 0.15442(14) 0.16076(14) 0.0163(4) Uani 1 1 d . . . . .
H2A H 0.2720 0.1419 0.2056 0.020 Uiso 1 1 calc R U . . .
C3 C 0.33678(15) 0.16523(15) 0.07150(14) 0.0187(4) Uani 1 1 d . . . . .
H3A H 0.2853 0.1587 0.0435 0.022 Uiso 1 1 calc R U . . .
C4 C 0.42941(15) 0.18343(15) 0.03002(14) 0.0191(4) Uani 1 1 d . . . . .
H4A H 0.4546 0.1914 -0.0322 0.023 Uiso 1 1 calc R U . . .
C5 C 0.48163(15) 0.18446(14) 0.09238(13) 0.0170(4) Uani 1 1 d . . . . .
H5A H 0.5493 0.1956 0.0812 0.020 Uiso 1 1 calc R U . . .
C6 C 0.42104(14) -0.07752(14) 0.25740(13) 0.0141(4) Uani 1 1 d . . . . .
C7 C 0.36654(15) -0.08636(14) 0.19865(13) 0.0165(4) Uani 1 1 d . . . . .
H7A H 0.2984 -0.0955 0.2112 0.020 Uiso 1 1 calc R U . . .
C8 C 0.42702(15) -0.07943(15) 0.11952(14) 0.0185(4) Uani 1 1 d . . . . .
H8A H 0.4081 -0.0805 0.0658 0.022 Uiso 1 1 calc R U . . .
C9 C 0.51815(15) -0.06707(15) 0.12826(14) 0.0183(4) Uani 1 1 d . . . . .
H9A H 0.5742 -0.0580 0.0818 0.022 Uiso 1 1 calc R U . . .
C10 C 0.51534(14) -0.06560(14) 0.21278(13) 0.0162(4) Uani 1 1 d . . . . .
H10A H 0.5693 -0.0578 0.2370 0.019 Uiso 1 1 calc R U . . .
C11 C 0.33448(19) 0.24335(16) 0.38544(16) 0.0289(5) Uani 1 1 d . . . . .
H11A H 0.3599 0.1896 0.4339 0.035 Uiso 1 1 calc R U . . .
C12 C 0.2668(2) 0.31303(18) 0.40108(17) 0.0352(6) Uani 1 1 d . . . . .
H12A H 0.2463 0.3070 0.4603 0.042 Uiso 1 1 calc R U . . .
C13 C 0.22941(17) 0.39089(17) 0.33105(18) 0.0307(6) Uani 1 1 d . . . . .
H13A H 0.1820 0.4372 0.3422 0.037 Uiso 1 1 calc R U . . .
C14 C 0.26064(18) 0.40158(17) 0.24521(17) 0.0298(5) Uani 1 1 d . . . . .
H14A H 0.2360 0.4564 0.1970 0.036 Uiso 1 1 calc R U . . .
C15 C 0.32788(17) 0.33275(16) 0.22861(15) 0.0239(5) Uani 1 1 d . . . . .
H15A H 0.3489 0.3403 0.1691 0.029 Uiso 1 1 calc R U . . .
C16 C 0.36483(15) 0.25244(14) 0.29895(14) 0.0168(4) Uani 1 1 d . . . . .
C17 C 0.64056(17) 0.14990(18) 0.22694(19) 0.0317(6) Uani 1 1 d . . . . .
H17A H 0.6328 0.0845 0.2323 0.038 Uiso 1 1 calc R U . . .
C18 C 0.72869(18) 0.1841(2) 0.2039(2) 0.0401(7) Uani 1 1 d . . . . .
H18A H 0.7812 0.1426 0.1929 0.048 Uiso 1 1 calc R U . . .
C19 C 0.7401(2) 0.2785(2) 0.19691(19) 0.0399(7) Uani 1 1 d . . . . .
H19A H 0.8006 0.3020 0.1815 0.048 Uiso 1 1 calc R U . . .
C20 C 0.6641(2) 0.3390(2) 0.21223(18) 0.0356(6) Uani 1 1 d . . . . .
H20A H 0.6724 0.4042 0.2070 0.043 Uiso 1 1 calc R U . . .
C21 C 0.57527(18) 0.30539(17) 0.23533(16) 0.0275(5) Uani 1 1 d . . . . .
H21A H 0.5231 0.3473 0.2463 0.033 Uiso 1 1 calc R U . . .
C22 C 0.56314(15) 0.21044(15) 0.24235(14) 0.0182(4) Uani 1 1 d . . . . .
C23 C 0.21528(17) 0.02512(17) 0.39465(16) 0.0266(5) Uani 1 1 d . . . . .
H23A H 0.2523 0.0702 0.3988 0.032 Uiso 1 1 calc R U . . .
C24 C 0.11911(19) 0.0420(2) 0.40416(19) 0.0393(7) Uani 1 1 d . . . . .
H24A H 0.0904 0.0993 0.4140 0.047 Uiso 1 1 calc R U . . .
C25 C 0.06507(18) -0.0241(2) 0.39943(18) 0.0407(7) Uani 1 1 d . . . . .
H25A H -0.0007 -0.0120 0.4057 0.049 Uiso 1 1 calc R U . . .
C26 C 0.10634(17) -0.1077(2) 0.38561(17) 0.0352(6) Uani 1 1 d . . . . .
H26A H 0.0688 -0.1534 0.3831 0.042 Uiso 1 1 calc R U . . .
C27 C 0.20207(16) -0.12537(18) 0.37538(15) 0.0251(5) Uani 1 1 d . . . . .
H27A H 0.2302 -0.1830 0.3659 0.030 Uiso 1 1 calc R U . . .
C28 C 0.25739(15) -0.05804(16) 0.37903(13) 0.0184(4) Uani 1 1 d . . . . .
C29 C 0.34444(17) -0.25974(16) 0.51857(14) 0.0233(5) Uani 1 1 d . . . . .
H29A H 0.2872 -0.2254 0.5311 0.028 Uiso 1 1 calc R U . . .
C30 C 0.36735(19) -0.35785(18) 0.57721(16) 0.0322(6) Uani 1 1 d . . . . .
H30A H 0.3249 -0.3912 0.6290 0.039 Uiso 1 1 calc R U . . .
C31 C 0.4510(2) -0.40659(17) 0.56056(17) 0.0362(6) Uani 1 1 d . . . . .
H31A H 0.4668 -0.4731 0.6017 0.043 Uiso 1 1 calc R U . . .
C32 C 0.5122(2) -0.35977(18) 0.48457(18) 0.0381(7) Uani 1 1 d . . . . .
H32A H 0.5699 -0.3940 0.4734 0.046 Uiso 1 1 calc R U . . .
C33 C 0.48932(17) -0.26252(16) 0.42439(16) 0.0271(5) Uani 1 1 d . . . . .
H33A H 0.5311 -0.2307 0.3716 0.032 Uiso 1 1 calc R U . . .
C34 C 0.40552(15) -0.21174(14) 0.44128(13) 0.0163(4) Uani 1 1 d . . . . .
B1 B 0.05140(16) 0.67726(16) 0.18048(15) 0.0144(4) Uani 1 1 d . . . . .
C35 C 0.05371(14) 0.57171(14) 0.16863(14) 0.0156(4) Uani 1 1 d . . . . .
C36 C 0.09749(14) 0.55641(15) 0.09287(14) 0.0174(4) Uani 1 1 d . . . . .
H36A H 0.1263 0.6107 0.0434 0.021 Uiso 1 1 calc R U . . .
C37 C 0.09995(15) 0.46336(15) 0.08816(14) 0.0191(4) Uani 1 1 d . . . . .
C38 C 0.05754(16) 0.38275(16) 0.15856(15) 0.0222(5) Uani 1 1 d . . . . .
H38A H 0.0584 0.3199 0.1551 0.027 Uiso 1 1 calc R U . . .
C39 C 0.01399(15) 0.39624(15) 0.23388(15) 0.0202(4) Uani 1 1 d . . . . .
C40 C 0.01348(14) 0.48806(15) 0.23889(14) 0.0183(4) Uani 1 1 d . . . . .
H40A H -0.0154 0.4944 0.2922 0.022 Uiso 1 1 calc R U . . .
C41 C 0.15080(17) 0.44848(17) 0.00818(16) 0.0261(5) Uani 1 1 d . . . . .
F1 F 0.1039(7) 0.3942(9) -0.0140(7) 0.0446(17) Uani 0.57(2) 1 d D U P A 1
F2 F 0.1689(9) 0.5309(5) -0.0629(6) 0.047(2) Uani 0.57(2) 1 d D U P A 1
F3 F 0.2340(6) 0.3956(10) 0.0259(6) 0.055(2) Uani 0.57(2) 1 d D U P A 1
F1' F 0.1303(12) 0.3691(9) -0.0011(10) 0.048(3) Uani 0.43(2) 1 d D U P A 2
F2' F 0.1319(10) 0.5293(8) -0.0684(7) 0.044(2) Uani 0.43(2) 1 d D U P A 2
F3' F 0.2414(6) 0.4420(15) 0.0014(9) 0.053(3) Uani 0.43(2) 1 d D U P A 2
C42 C -0.03440(18) 0.31271(16) 0.31159(16) 0.0286(5) Uani 1 1 d . . . . .
F4 F 0.00509(13) 0.28315(11) 0.38550(10) 0.0462(4) Uani 1 1 d . . . . .
F5 F -0.03452(13) 0.23027(10) 0.29743(11) 0.0461(4) Uani 1 1 d . . . . .
F6 F -0.12328(11) 0.34014(12) 0.33320(12) 0.0510(5) Uani 1 1 d . . . . .
C43 C -0.05342(14) 0.70453(14) 0.22427(13) 0.0160(4) Uani 1 1 d . . . . .
C44 C -0.06990(15) 0.76930(14) 0.26746(14) 0.0183(4) Uani 1 1 d . . . . .
H44A H -0.0185 0.7967 0.2738 0.022 Uiso 1 1 calc R U . . .
C45 C -0.15924(16) 0.79506(15) 0.30164(15) 0.0220(5) Uani 1 1 d . . . . .
C46 C -0.23602(15) 0.75866(16) 0.29183(16) 0.0241(5) Uani 1 1 d . . . . .
H46A H -0.2970 0.7755 0.3155 0.029 Uiso 1 1 calc R U . . .
C47 C -0.22167(15) 0.69698(15) 0.24658(15) 0.0215(5) Uani 1 1 d . . . . .
C48 C -0.13280(14) 0.67034(14) 0.21376(14) 0.0171(4) Uani 1 1 d . . . . .
H48A H -0.1253 0.6277 0.1832 0.021 Uiso 1 1 calc R U . . .
C49 C -0.17095(18) 0.86249(18) 0.34981(18) 0.0319(6) Uani 1 1 d . . . . .
F7 F -0.25901(11) 0.87767(14) 0.38291(12) 0.0506(5) Uani 1 1 d . . . . .
F8 F -0.13886(16) 0.95275(12) 0.29829(12) 0.0664(6) Uani 1 1 d . . . . .
F9 F -0.12394(12) 0.82551(13) 0.41937(11) 0.0465(4) Uani 1 1 d . . . . .
C50 C -0.30324(16) 0.66049(18) 0.23097(18) 0.0290(5) Uani 1 1 d . . . . .
F10 F -0.34145(19) 0.72670(17) 0.1621(2) 0.0739(10) Uani 0.887(3) 1 d D . P B 1
F11 F -0.28424(13) 0.57550(18) 0.2205(2) 0.0644(8) Uani 0.887(3) 1 d D . P B 1
F12 F -0.37125(16) 0.6378(2) 0.30129(16) 0.0717(9) Uani 0.887(3) 1 d D . P B 1
F10' F -0.3717(15) 0.7276(14) 0.2163(15) 0.0739(10) Uani 0.113(3) 1 d D . P B 2
F11' F -0.2854(11) 0.6381(15) 0.1570(15) 0.0644(8) Uani 0.113(3) 1 d D . P B 2
F12' F -0.3379(13) 0.5875(18) 0.2898(13) 0.0717(9) Uani 0.113(3) 1 d D . P B 2
C51 C 0.06979(14) 0.77467(14) 0.08436(13) 0.0147(4) Uani 1 1 d . . . . .
C52 C 0.13139(14) 0.84746(14) 0.06492(14) 0.0157(4) Uani 1 1 d . . . . .
H52A H 0.1698 0.8383 0.1077 0.019 Uiso 1 1 calc R U . . .
C53 C 0.13838(14) 0.93319(15) -0.01534(14) 0.0170(4) Uani 1 1 d . . . . .
C54 C 0.08254(14) 0.95121(15) -0.07894(14) 0.0178(4) Uani 1 1 d . . . . .
H54A H 0.0865 1.0104 -0.1330 0.021 Uiso 1 1 calc R U . . .
C55 C 0.02044(14) 0.87997(15) -0.06134(14) 0.0163(4) Uani 1 1 d . . . . .
C56 C 0.01525(14) 0.79351(15) 0.01792(14) 0.0162(4) Uani 1 1 d . . . . .
H56A H -0.0267 0.7454 0.0275 0.019 Uiso 1 1 calc R U . . .
C57 C 0.21058(16) 1.00468(17) -0.03764(16) 0.0258(5) Uani 1 1 d . . . . .
F13 F 0.24782(13) 0.99381(13) 0.03219(12) 0.0606(6) Uani 1 1 d . . . . .
F14 F 0.17862(11) 1.10116(11) -0.07167(13) 0.0507(5) Uani 1 1 d . . . . .
F15 F 0.27946(13) 0.99594(17) -0.09746(17) 0.0850(8) Uani 1 1 d . . . . .
C58 C -0.03726(16) 0.89745(16) -0.13179(15) 0.0231(5) Uani 1 1 d . . . . .
F16 F -0.07246(12) 0.99312(11) -0.16842(11) 0.0441(4) Uani 1 1 d . . . . .
F17 F -0.10899(10) 0.83960(12) -0.10175(10) 0.0392(4) Uani 1 1 d . . . . .
F18 F 0.01196(11) 0.87797(13) -0.19875(10) 0.0441(4) Uani 1 1 d . . . . .
C59 C 0.10587(15) 0.62224(15) 0.33866(14) 0.0172(4) Uani 1 1 d . . . . .
H59A H 0.0421 0.6182 0.3638 0.021 Uiso 1 1 calc R U . . .
C60 C 0.17281(16) 0.59486(16) 0.39520(14) 0.0204(4) Uani 1 1 d . . . . .
C61 C 0.26655(16) 0.60181(16) 0.36149(15) 0.0229(5) Uani 1 1 d . . . . .
H61A H 0.3121 0.5857 0.3997 0.027 Uiso 1 1 calc R U . . .
C62 C 0.29190(15) 0.63311(15) 0.26990(15) 0.0191(4) Uani 1 1 d . . . . .
C63 C 0.22482(14) 0.65809(14) 0.21405(14) 0.0166(4) Uani 1 1 d . . . . .
H63A H 0.2444 0.6776 0.1520 0.020 Uiso 1 1 calc R U . . .
C64 C 0.12933(14) 0.65554(14) 0.24608(14) 0.0156(4) Uani 1 1 d . . . . .
C65 C 0.14391(19) 0.5515(2) 0.49391(17) 0.0326(6) Uani 1 1 d . . . . .
F19 F 0.06011(15) 0.5886(2) 0.51926(13) 0.0598(7) Uani 0.899(3) 1 d D . P C 1
F20 F 0.13127(18) 0.45171(15) 0.52637(12) 0.0606(7) Uani 0.899(3) 1 d D . P C 1
F21 F 0.20367(18) 0.5575(3) 0.53928(13) 0.0789(11) Uani 0.899(3) 1 d D . P C 1
F19' F 0.0710(15) 0.5377(18) 0.5179(14) 0.0598(7) Uani 0.101(3) 1 d D . P C 2
F20' F 0.2018(16) 0.4798(14) 0.5333(12) 0.0606(7) Uani 0.101(3) 1 d D . P C 2
F21' F 0.1618(16) 0.6308(19) 0.5172(13) 0.0789(11) Uani 0.101(3) 1 d D . P C 2
C66 C 0.39322(16) 0.63447(17) 0.23330(17) 0.0266(5) Uani 1 1 d . . . . .
F22 F 0.40998(9) 0.69702(11) 0.14696(10) 0.0351(3) Uani 1 1 d . . . . .
F23 F 0.44273(10) 0.66333(14) 0.27634(12) 0.0459(4) Uani 1 1 d . . . . .
F24 F 0.43151(10) 0.54332(11) 0.23962(12) 0.0435(4) Uani 1 1 d . . . . .
C67 C 0.5095(3) 0.4652(3) 0.9777(2) 0.0655(10) Uani 1 1 d . . . . .
H67A H 0.4998 0.5023 0.9146 0.079 Uiso 1 1 calc R U . . .
H67B H 0.4661 0.4110 1.0071 0.079 Uiso 1 1 calc R U . . .
Cl2 Cl 0.62654(8) 0.41157(7) 0.98376(6) 0.0662(3) Uani 1 1 d . . . . .

loop_
_atom_site_aniso_label
_atom_site_aniso_U_11
_atom_site_aniso_U_22
_atom_site_aniso_U_33
_atom_site_aniso_U_23
_atom_site_aniso_U_13
_atom_site_aniso_U_12
Fe1 0.01474(14) 0.01387(13) 0.01208(13) -0.00611(11) -0.00262(11) -0.00117(10)
Pd1 0.02395(9) 0.01083(7) 0.01292(7) -0.00393(6) -0.00891(6) -0.00132(5)
Cl1 0.0653(4) 0.0170(2) 0.0199(3) 0.0014(2) -0.0241(3) -0.0160(3)
P1 0.0189(3) 0.0113(2) 0.0126(2) -0.00477(19) -0.0057(2) 0.00004(18)
P2 0.0147(2) 0.0125(2) 0.0126(2) -0.00541(19) -0.00303(19) -0.00122(18)
C1 0.0188(10) 0.0124(8) 0.0123(9) -0.0049(7) -0.0042(8) -0.0003(7)
C2 0.0162(10) 0.0175(9) 0.0160(10) -0.0080(8) -0.0038(8) 0.0015(7)
C3 0.0214(11) 0.0177(9) 0.0182(10) -0.0071(8) -0.0089(8) 0.0014(8)
C4 0.0274(12) 0.0161(9) 0.0126(9) -0.0051(8) -0.0021(8) -0.0015(8)
C5 0.0205(11) 0.0141(9) 0.0154(10) -0.0043(8) -0.0025(8) -0.0038(7)
C6 0.0166(10) 0.0118(8) 0.0144(9) -0.0058(7) -0.0026(8) -0.0013(7)
C7 0.0198(10) 0.0159(9) 0.0150(10) -0.0069(8) -0.0022(8) -0.0041(7)
C8 0.0245(11) 0.0179(9) 0.0171(10) -0.0108(8) -0.0030(8) -0.0020(8)
C9 0.0204(11) 0.0168(9) 0.0175(10) -0.0089(8) 0.0000(8) 0.0009(8)
C10 0.0167(10) 0.0147(9) 0.0171(10) -0.0070(8) -0.0028(8) 0.0004(7)
C11 0.0461(15) 0.0171(10) 0.0193(11) -0.0066(9) -0.0022(10) 0.0040(10)
C12 0.0515(17) 0.0245(12) 0.0263(13) -0.0149(10) 0.0100(12) 0.0005(11)
C13 0.0275(13) 0.0242(11) 0.0475(16) -0.0236(11) -0.0045(11) 0.0034(9)
C14 0.0365(14) 0.0236(11) 0.0367(14) -0.0171(10) -0.0207(11) 0.0108(10)
C15 0.0334(13) 0.0196(10) 0.0221(11) -0.0107(9) -0.0117(10) 0.0048(9)
C16 0.0215(11) 0.0125(8) 0.0181(10) -0.0074(8) -0.0049(8) 0.0001(7)
C17 0.0236(13) 0.0258(11) 0.0489(16) -0.0164(11) -0.0100(11) -0.0018(9)
C18 0.0189(13) 0.0450(15) 0.0547(18) -0.0187(14) -0.0054(12) -0.0029(11)
C19 0.0310(15) 0.0480(16) 0.0407(16) -0.0124(13) -0.0063(12) -0.0198(12)
C20 0.0435(16) 0.0320(13) 0.0343(14) -0.0128(11) -0.0008(12) -0.0205(12)
C21 0.0341(14) 0.0238(11) 0.0264(12) -0.0115(10) -0.0012(10) -0.0085(9)
C22 0.0209(11) 0.0191(9) 0.0153(10) -0.0054(8) -0.0062(8) -0.0043(8)
C23 0.0241(12) 0.0265(11) 0.0245(12) -0.0087(10) -0.0008(9) 0.0022(9)
C24 0.0294(14) 0.0413(15) 0.0374(15) -0.0143(12) 0.0016(12) 0.0122(11)
C25 0.0175(12) 0.0634(19) 0.0338(15) -0.0154(14) -0.0036(11) 0.0039(12)
C26 0.0201(13) 0.0599(17) 0.0270(13) -0.0179(13) -0.0018(10) -0.0098(12)
C27 0.0204(12) 0.0358(12) 0.0223(11) -0.0144(10) -0.0012(9) -0.0063(9)
C28 0.0170(10) 0.0235(10) 0.0123(9) -0.0052(8) -0.0026(8) -0.0003(8)
C29 0.0275(12) 0.0236(11) 0.0177(11) -0.0055(9) -0.0043(9) -0.0075(9)
C30 0.0468(16) 0.0236(11) 0.0207(12) 0.0006(9) -0.0072(11) -0.0143(11)
C31 0.0597(19) 0.0145(10) 0.0297(13) -0.0002(10) -0.0184(13) -0.0011(11)
C32 0.0494(17) 0.0240(12) 0.0343(14) -0.0084(11) -0.0116(13) 0.0128(11)
C33 0.0321(13) 0.0200(10) 0.0229(12) -0.0053(9) -0.0021(10) 0.0033(9)
C34 0.0229(11) 0.0135(9) 0.0143(9) -0.0054(8) -0.0059(8) -0.0038(7)
B1 0.0147(11) 0.0124(9) 0.0157(11) -0.0053(8) -0.0033(9) -0.0003(8)
C35 0.0110(9) 0.0161(9) 0.0197(10) -0.0065(8) -0.0054(8) 0.0003(7)
C36 0.0142(10) 0.0183(9) 0.0202(10) -0.0073(8) -0.0046(8) -0.0015(7)
C37 0.0188(11) 0.0208(10) 0.0201(10) -0.0109(9) -0.0033(8) -0.0004(8)
C38 0.0247(12) 0.0168(9) 0.0281(12) -0.0122(9) -0.0044(9) -0.0006(8)
C39 0.0222(11) 0.0157(9) 0.0222(11) -0.0077(8) -0.0030(9) -0.0010(8)
C40 0.0174(10) 0.0174(9) 0.0203(10) -0.0078(8) -0.0037(8) -0.0001(8)
C41 0.0299(13) 0.0243(11) 0.0283(12) -0.0152(10) -0.0013(10) -0.0048(9)
F1 0.051(3) 0.060(4) 0.043(3) -0.039(3) 0.002(2) -0.018(3)
F2 0.068(5) 0.0315(19) 0.032(3) -0.0140(17) 0.023(3) -0.011(3)
F3 0.046(3) 0.079(5) 0.041(3) -0.036(3) -0.008(2) 0.031(3)
F1' 0.074(7) 0.036(4) 0.042(5) -0.031(3) 0.026(4) -0.028(4)
F2' 0.056(5) 0.044(3) 0.021(2) -0.009(2) 0.002(4) 0.004(4)
F3' 0.025(2) 0.096(7) 0.049(5) -0.046(5) 0.001(3) 0.004(4)
C42 0.0412(15) 0.0173(10) 0.0268(12) -0.0103(10) 0.0017(11) -0.0054(9)
F4 0.0746(12) 0.0317(8) 0.0251(8) -0.0021(7) -0.0056(8) -0.0150(8)
F5 0.0776(12) 0.0221(7) 0.0396(9) -0.0166(7) 0.0117(8) -0.0204(7)
F6 0.0371(9) 0.0341(8) 0.0643(12) -0.0122(8) 0.0198(8) -0.0117(7)
C43 0.0154(10) 0.0122(8) 0.0166(10) -0.0023(8) -0.0032(8) 0.0003(7)
C44 0.0189(11) 0.0143(9) 0.0201(10) -0.0059(8) -0.0019(8) -0.0014(7)
C45 0.0228(11) 0.0175(10) 0.0206(11) -0.0054(8) 0.0010(9) 0.0005(8)
C46 0.0154(11) 0.0196(10) 0.0287(12) -0.0047(9) 0.0015(9) 0.0015(8)
C47 0.0153(10) 0.0172(9) 0.0259(11) -0.0028(9) -0.0029(9) -0.0024(8)
C48 0.0161(10) 0.0150(9) 0.0183(10) -0.0045(8) -0.0028(8) -0.0020(7)
C49 0.0336(14) 0.0234(11) 0.0335(14) -0.0128(11) 0.0087(11) -0.0009(10)
F7 0.0333(9) 0.0693(12) 0.0628(12) -0.0486(10) 0.0028(8) 0.0106(8)
F8 0.1217(18) 0.0280(8) 0.0451(11) -0.0225(8) 0.0310(11) -0.0253(10)
F9 0.0493(10) 0.0575(10) 0.0470(10) -0.0359(9) -0.0088(8) 0.0016(8)
C50 0.0165(11) 0.0274(12) 0.0399(14) -0.0105(11) -0.0046(10) -0.0024(9)
F10 0.0794(18) 0.0531(12) 0.0735(18) 0.0164(13) -0.0628(16) -0.0252(12)
F11 0.0265(10) 0.0514(14) 0.140(3) -0.0589(16) -0.0199(13) -0.0043(9)
F12 0.0278(13) 0.134(3) 0.0687(15) -0.0560(16) 0.0210(11) -0.0437(14)
F10' 0.0794(18) 0.0531(12) 0.0735(18) 0.0164(13) -0.0628(16) -0.0252(12)
F11' 0.0265(10) 0.0514(14) 0.140(3) -0.0589(16) -0.0199(13) -0.0043(9)
F12' 0.0278(13) 0.134(3) 0.0687(15) -0.0560(16) 0.0210(11) -0.0437(14)
C51 0.0128(9) 0.0148(9) 0.0177(10) -0.0081(8) -0.0033(8) 0.0012(7)
C52 0.0146(10) 0.0165(9) 0.0176(10) -0.0078(8) -0.0054(8) 0.0008(7)
C53 0.0138(10) 0.0169(9) 0.0206(10) -0.0078(8) -0.0025(8) -0.0023(7)
C54 0.0182(10) 0.0175(9) 0.0158(10) -0.0055(8) -0.0020(8) -0.0010(8)
C55 0.0142(10) 0.0189(9) 0.0179(10) -0.0092(8) -0.0050(8) 0.0006(7)
C56 0.0151(10) 0.0164(9) 0.0196(10) -0.0088(8) -0.0035(8) -0.0024(7)
C57 0.0225(12) 0.0233(11) 0.0300(13) -0.0060(10) -0.0080(10) -0.0071(9)
F13 0.0745(13) 0.0490(10) 0.0537(11) 0.0077(8) -0.0408(10) -0.0406(9)
F14 0.0458(10) 0.0210(7) 0.0760(13) -0.0016(8) -0.0257(9) -0.0110(7)
F15 0.0459(12) 0.1070(17) 0.135(2) -0.0937(17) 0.0557(13) -0.0541(12)
C58 0.0283(12) 0.0209(10) 0.0223(11) -0.0084(9) -0.0093(9) -0.0025(9)
F16 0.0611(11) 0.0279(7) 0.0510(10) -0.0138(7) -0.0417(9) 0.0100(7)
F17 0.0332(8) 0.0473(9) 0.0352(8) -0.0054(7) -0.0177(7) -0.0176(7)
F18 0.0443(10) 0.0719(11) 0.0321(8) -0.0354(8) -0.0088(7) -0.0036(8)
C59 0.0167(10) 0.0179(9) 0.0187(10) -0.0095(8) -0.0018(8) -0.0013(7)
C60 0.0260(12) 0.0197(10) 0.0187(10) -0.0100(8) -0.0058(9) -0.0012(8)
C61 0.0233(12) 0.0219(10) 0.0270(12) -0.0103(9) -0.0130(9) 0.0003(8)
C62 0.0152(10) 0.0173(9) 0.0252(11) -0.0082(8) -0.0052(8) -0.0008(8)
C63 0.0168(10) 0.0148(9) 0.0173(10) -0.0055(8) -0.0037(8) -0.0001(7)
C64 0.0179(10) 0.0119(8) 0.0180(10) -0.0066(8) -0.0035(8) -0.0012(7)
C65 0.0345(15) 0.0432(15) 0.0223(12) -0.0141(11) -0.0093(11) -0.0013(11)
F19 0.0590(13) 0.0858(18) 0.0256(9) -0.0274(12) 0.0011(9) 0.0253(12)
F20 0.0990(19) 0.0423(11) 0.0259(10) -0.0027(8) 0.0079(11) -0.0197(11)
F21 0.0683(17) 0.151(3) 0.0235(11) -0.0252(14) -0.0109(10) -0.0558(17)
F19' 0.0590(13) 0.0858(18) 0.0256(9) -0.0274(12) 0.0011(9) 0.0253(12)
F20' 0.0990(19) 0.0423(11) 0.0259(10) -0.0027(8) 0.0079(11) -0.0197(11)
F21' 0.0683(17) 0.151(3) 0.0235(11) -0.0252(14) -0.0109(10) -0.0558(17)
C66 0.0198(12) 0.0264(11) 0.0327(13) -0.0101(10) -0.0074(10) -0.0010(9)
F22 0.0198(7) 0.0392(8) 0.0356(8) -0.0058(7) 0.0013(6) -0.0073(6)
F23 0.0214(8) 0.0722(11) 0.0557(11) -0.0322(9) -0.0119(7) -0.0107(7)
F24 0.0244(8) 0.0299(8) 0.0649(11) -0.0148(8) 0.0004(7) 0.0078(6)
C67 0.098(3) 0.058(2) 0.045(2) -0.0204(17) -0.009(2) -0.025(2)
Cl2 0.0903(7) 0.0660(5) 0.0437(5) -0.0220(4) -0.0041(5) -0.0194(5)

loop_
_atom_type_symbol
_atom_type_description
_atom_type_scat_dispersion_real
_atom_type_scat_dispersion_imag
_atom_type_scat_source
C C 0.0033 0.0016 'International Tables Vol C Tables 4.2.6.8 and 6.1.1.4'
H H 0.0000 0.0000 'International Tables Vol C Tables 4.2.6.8 and 6.1.1.4'
B B 0.0013 0.0007 'International Tables Vol C Tables 4.2.6.8 and 6.1.1.4'
F F 0.0171 0.0103 'International Tables Vol C Tables 4.2.6.8 and 6.1.1.4'
P P 0.1023 0.0942 'International Tables Vol C Tables 4.2.6.8 and 6.1.1.4'
Cl Cl 0.1484 0.1585 'International Tables Vol C Tables 4.2.6.8 and 6.1.1.4'
Fe Fe 0.3463 0.8444 'International Tables Vol C Tables 4.2.6.8 and 6.1.1.4'
Pd Pd -0.9988 1.0072 'International Tables Vol C Tables 4.2.6.8 and 6.1.1.4'

loop_
_geom_angle_atom_site_label_1
_geom_angle_atom_site_label_2
_geom_angle_atom_site_label_3
_geom_angle
_geom_angle_site_symmetry_1
_geom_angle_site_symmetry_3
C6 Fe1 C1 107.69(8) . .
C6 Fe1 C2 109.05(8) . .
C1 Fe1 C2 41.73(8) . .
C6 Fe1 C10 41.74(8) . .
C1 Fe1 C10 110.63(8) . .
C2 Fe1 C10 139.65(8) . .
C6 Fe1 C7 41.75(8) . .
C1 Fe1 C7 135.83(8) . .
C2 Fe1 C7 108.40(8) . .
C10 Fe1 C7 69.57(8) . .
C6 Fe1 C5 137.11(8) . .
C1 Fe1 C5 41.42(8) . .
C2 Fe1 C5 69.23(8) . .
C10 Fe1 C5 111.17(8) . .
C7 Fe1 C5 177.23(9) . .
C6 Fe1 C8 69.01(8) . .
C1 Fe1 C8 176.24(8) . .
C2 Fe1 C8 136.90(9) . .
C10 Fe1 C8 68.30(8) . .
C7 Fe1 C8 40.45(8) . .
C5 Fe1 C8 142.30(8) . .
C6 Fe1 C9 68.99(8) . .
C1 Fe1 C9 141.16(9) . .
C2 Fe1 C9 176.62(8) . .
C10 Fe1 C9 40.46(8) . .
C7 Fe1 C9 68.26(8) . .
C5 Fe1 C9 114.12(8) . .
C8 Fe1 C9 40.06(8) . .
C6 Fe1 C3 139.24(8) . .
C1 Fe1 C3 68.80(8) . .
C2 Fe1 C3 40.49(8) . .
C10 Fe1 C3 178.89(9) . .
C7 Fe1 C3 111.52(8) . .
C5 Fe1 C3 67.75(8) . .
C8 Fe1 C3 112.34(8) . .
C9 Fe1 C3 139.50(8) . .
C6 Fe1 C4 176.18(8) . .
C1 Fe1 C4 68.51(8) . .
C2 Fe1 C4 67.94(8) . .
C10 Fe1 C4 139.31(8) . .
C7 Fe1 C4 140.83(8) . .
C5 Fe1 C4 40.12(8) . .
C8 Fe1 C4 114.76(8) . .
C9 Fe1 C4 114.14(8) . .
C3 Fe1 C4 39.67(8) . .
P1 Pd1 P2 98.299(19) . .
P1 Pd1 Cl1 168.25(2) . 2_656
P2 Pd1 Cl1 91.312(19) . 2_656
P1 Pd1 Cl1 87.003(19) . .
P2 Pd1 Cl1 174.308(19) . .
Cl1 Pd1 Cl1 83.676(19) 2_656 .
Pd1 Cl1 Pd1 96.323(19) 2_656 .
C1 P1 C16 102.97(9) . .
C1 P1 C22 104.37(10) . .
C16 P1 C22 108.62(10) . .
C1 P1 Pd1 124.34(7) . .
C16 P1 Pd1 108.71(7) . .
C22 P1 Pd1 107.07(7) . .
C6 P2 C28 107.69(10) . .
C6 P2 C34 104.30(9) . .
C28 P2 C34 105.55(10) . .
C6 P2 Pd1 115.29(7) . .
C28 P2 Pd1 114.11(7) . .
C34 P2 Pd1 109.02(7) . .
C5 C1 C2 107.38(17) . .
C5 C1 P1 126.61(16) . .
C2 C1 P1 126.00(15) . .
C5 C1 Fe1 70.69(11) . .
C2 C1 Fe1 69.87(11) . .
P1 C1 Fe1 125.42(10) . .
C3 C2 C1 107.60(18) . .
C3 C2 Fe1 71.43(12) . .
C1 C2 Fe1 68.40(11) . .
C3 C2 H2A 126.2 . .
C1 C2 H2A 126.2 . .
Fe1 C2 H2A 126.2 . .
C4 C3 C2 108.56(19) . .
C4 C3 Fe1 70.53(12) . .
C2 C3 Fe1 68.08(11) . .
C4 C3 H3A 125.7 . .
C2 C3 H3A 125.7 . .
Fe1 C3 H3A 125.7 . .
C3 C4 C5 108.66(18) . .
C3 C4 Fe1 69.80(11) . .
C5 C4 Fe1 68.57(11) . .
C3 C4 H4A 125.6 . .
C5 C4 H4A 125.6 . .
Fe1 C4 H4A 125.6 . .
C4 C5 C1 107.80(18) . .
C4 C5 Fe1 71.31(12) . .
C1 C5 Fe1 67.89(11) . .
C4 C5 H5A 126.1 . .
C1 C5 H5A 126.1 . .
Fe1 C5 H5A 126.1 . .
C10 C6 C7 107.44(17) . .
C10 C6 P2 124.63(15) . .
C7 C6 P2 127.93(15) . .
C10 C6 Fe1 70.11(11) . .
C7 C6 Fe1 70.26(11) . .
P2 C6 Fe1 125.12(10) . .
C8 C7 C6 107.71(18) . .
C8 C7 Fe1 71.13(12) . .
C6 C7 Fe1 67.99(11) . .
C8 C7 H7A 126.1 . .
C6 C7 H7A 126.1 . .
Fe1 C7 H7A 126.1 . .
C9 C8 C7 108.56(18) . .
C9 C8 Fe1 70.06(12) . .
C7 C8 Fe1 68.42(11) . .
C9 C8 H8A 125.7 . .
C7 C8 H8A 125.7 . .
Fe1 C8 H8A 125.7 . .
C8 C9 C10 108.40(18) . .
C8 C9 Fe1 69.88(12) . .
C10 C9 Fe1 68.16(11) . .
C8 C9 H9A 125.8 . .
C10 C9 H9A 125.8 . .
Fe1 C9 H9A 125.8 . .
C9 C10 C6 107.89(18) . .
C9 C10 Fe1 71.38(12) . .
C6 C10 Fe1 68.15(11) . .
C9 C10 H10A 126.1 . .
C6 C10 H10A 126.1 . .
Fe1 C10 H10A 126.1 . .
C16 C11 C12 119.9(2) . .
C16 C11 H11A 120.1 . .
C12 C11 H11A 120.1 . .
C13 C12 C11 120.3(2) . .
C13 C12 H12A 119.8 . .
C11 C12 H12A 119.8 . .
C14 C13 C12 120.1(2) . .
C14 C13 H13A 120.0 . .
C12 C13 H13A 120.0 . .
C13 C14 C15 120.3(2) . .
C13 C14 H14A 119.9 . .
C15 C14 H14A 119.9 . .
C14 C15 C16 120.2(2) . .
C14 C15 H15A 119.9 . .
C16 C15 H15A 119.9 . .
C11 C16 C15 119.2(2) . .
C11 C16 P1 121.73(16) . .
C15 C16 P1 119.04(17) . .
C18 C17 C22 120.6(2) . .
C18 C17 H17A 119.7 . .
C22 C17 H17A 119.7 . .
C19 C18 C17 119.8(3) . .
C19 C18 H18A 120.1 . .
C17 C18 H18A 120.1 . .
C20 C19 C18 120.2(2) . .
C20 C19 H19A 119.9 . .
C18 C19 H19A 119.9 . .
C19 C20 C21 120.5(2) . .
C19 C20 H20A 119.7 . .
C21 C20 H20A 119.7 . .
C22 C21 C20 119.7(2) . .
C22 C21 H21A 120.2 . .
C20 C21 H21A 120.2 . .
C21 C22 C17 119.3(2) . .
C21 C22 P1 121.76(18) . .
C17 C22 P1 118.94(16) . .
C24 C23 C28 119.8(2) . .
C24 C23 H23A 120.1 . .
C28 C23 H23A 120.1 . .
C25 C24 C23 120.3(3) . .
C25 C24 H24A 119.9 . .
C23 C24 H24A 119.9 . .
C26 C25 C24 120.2(2) . .
C26 C25 H25A 119.9 . .
C24 C25 H25A 119.9 . .
C25 C26 C27 120.4(3) . .
C25 C26 H26A 119.8 . .
C27 C26 H26A 119.8 . .
C26 C27 C28 119.8(2) . .
C26 C27 H27A 120.1 . .
C28 C27 H27A 120.1 . .
C23 C28 C27 119.6(2) . .
C23 C28 P2 120.23(18) . .
C27 C28 P2 120.18(17) . .
C30 C29 C34 119.9(2) . .
C30 C29 H29A 120.0 . .
C34 C29 H29A 120.0 . .
C31 C30 C29 120.2(2) . .
C31 C30 H30A 119.9 . .
C29 C30 H30A 119.9 . .
C30 C31 C32 120.4(2) . .
C30 C31 H31A 119.8 . .
C32 C31 H31A 119.8 . .
C31 C32 C33 120.0(2) . .
C31 C32 H32A 120.0 . .
C33 C32 H32A 120.0 . .
C34 C33 C32 120.1(2) . .
C34 C33 H33A 119.9 . .
C32 C33 H33A 119.9 . .
C33 C34 C29 119.32(19) . .
C33 C34 P2 118.92(16) . .
C29 C34 P2 121.57(16) . .
C51 B1 C64 113.91(17) . .
C51 B1 C35 112.24(17) . .
C64 B1 C35 104.89(15) . .
C51 B1 C43 103.90(15) . .
C64 B1 C43 112.07(17) . .
C35 B1 C43 109.96(16) . .
C40 C35 C36 115.71(19) . .
C40 C35 B1 119.67(18) . .
C36 C35 B1 124.56(18) . .
C37 C36 C35 121.82(19) . .
C37 C36 H36A 119.1 . .
C35 C36 H36A 119.1 . .
C38 C37 C36 120.8(2) . .
C38 C37 C41 118.88(19) . .
C36 C37 C41 120.34(19) . .
C39 C38 C37 118.3(2) . .
C39 C38 H38A 120.8 . .
C37 C38 H38A 120.8 . .
C38 C39 C40 120.6(2) . .
C38 C39 C42 120.95(19) . .
C40 C39 C42 118.4(2) . .
C39 C40 C35 122.7(2) . .
C39 C40 H40A 118.6 . .
C35 C40 H40A 118.6 . .
F3' C41 F1' 105.7(6) . .
F2 C41 F1 107.1(6) . .
F2 C41 F3 106.3(4) . .
F1 C41 F3 106.1(4) . .
F3' C41 F2' 103.8(5) . .
F1' C41 F2' 104.8(7) . .
F2 C41 C37 115.4(4) . .
F3' C41 C37 114.8(5) . .
F1' C41 C37 115.9(6) . .
F1 C41 C37 111.1(5) . .
F3 C41 C37 110.4(4) . .
F2' C41 C37 110.7(5) . .
F5 C42 F6 106.6(2) . .
F5 C42 F4 106.28(19) . .
F6 C42 F4 105.8(2) . .
F5 C42 C39 113.3(2) . .
F6 C42 C39 112.26(19) . .
F4 C42 C39 112.1(2) . .
C44 C43 C48 115.89(19) . .
C44 C43 B1 122.40(18) . .
C48 C43 B1 121.51(18) . .
C45 C44 C43 122.2(2) . .
C45 C44 H44A 118.9 . .
C43 C44 H44A 118.9 . .
C46 C45 C44 120.6(2) . .
C46 C45 C49 120.4(2) . .
C44 C45 C49 119.0(2) . .
C45 C46 C47 118.2(2) . .
C45 C46 H46A 120.9 . .
C47 C46 H46A 120.9 . .
C48 C47 C46 121.1(2) . .
C48 C47 C50 119.3(2) . .
C46 C47 C50 119.6(2) . .
C47 C48 C43 121.9(2) . .
C47 C48 H48A 119.0 . .
C43 C48 H48A 119.0 . .
F7 C49 F8 107.5(2) . .
F7 C49 F9 105.4(2) . .
F8 C49 F9 104.6(2) . .
F7 C49 C45 113.3(2) . .
F8 C49 C45 112.6(2) . .
F9 C49 C45 112.83(19) . .
F12' C50 F10' 102.8(13) . .
F10 C50 F11 107.6(3) . .
F10 C50 F12 106.2(2) . .
F11 C50 F12 103.3(2) . .
F12' C50 F11' 104.6(12) . .
F10' C50 F11' 104.9(12) . .
F12' C50 C47 118.3(10) . .
F10' C50 C47 111.4(9) . .
F10 C50 C47 113.3(2) . .
F11 C50 C47 113.8(2) . .
F12 C50 C47 111.9(2) . .
F11' C50 C47 113.5(7) . .
C52 C51 C56 115.69(18) . .
C52 C51 B1 124.66(18) . .
C56 C51 B1 119.41(18) . .
C53 C52 C51 122.08(19) . .
C53 C52 H52A 119.0 . .
C51 C52 H52A 119.0 . .
C54 C53 C52 121.19(19) . .
C54 C53 C57 117.87(19) . .
C52 C53 C57 120.82(19) . .
C53 C54 C55 117.96(19) . .
C53 C54 H54A 121.0 . .
C55 C54 H54A 121.0 . .
C56 C55 C54 120.60(19) . .
C56 C55 C58 121.41(19) . .
C54 C55 C58 117.94(18) . .
C55 C56 C51 122.44(19) . .
C55 C56 H56A 118.8 . .
C51 C56 H56A 118.8 . .
F15 C57 F13 107.0(2) . .
F15 C57 F14 105.3(2) . .
F13 C57 F14 104.4(2) . .
F15 C57 C53 112.3(2) . .
F13 C57 C53 113.56(19) . .
F14 C57 C53 113.58(19) . .
F18 C58 F17 105.81(19) . .
F18 C58 F16 105.96(19) . .
F17 C58 F16 106.78(19) . .
F18 C58 C55 112.02(19) . .
F17 C58 C55 113.28(18) . .
F16 C58 C55 112.45(18) . .
C60 C59 C64 122.4(2) . .
C60 C59 H59A 118.8 . .
C64 C59 H59A 118.8 . .
C61 C60 C59 120.9(2) . .
C61 C60 C65 119.2(2) . .
C59 C60 C65 119.8(2) . .
C60 C61 C62 117.9(2) . .
C60 C61 H61A 121.1 . .
C62 C61 H61A 121.1 . .
C63 C62 C61 120.8(2) . .
C63 C62 C66 120.7(2) . .
C61 C62 C66 118.4(2) . .
C62 C63 C64 122.4(2) . .
C62 C63 H63A 118.8 . .
C64 C63 H63A 118.8 . .
C59 C64 C63 115.56(19) . .
C59 C64 B1 122.32(18) . .
C63 C64 B1 121.74(18) . .
F19' C65 F20' 115.6(14) . .
F21 C65 F19 109.0(3) . .
F21 C65 F20 105.3(2) . .
F19 C65 F20 101.8(2) . .
F19' C65 F21' 106.6(14) . .
F20' C65 F21' 102.2(13) . .
F19' C65 C60 117.0(11) . .
F20' C65 C60 110.9(8) . .
F21 C65 C60 114.8(2) . .
F19 C65 C60 113.7(2) . .
F20 C65 C60 111.1(2) . .
F21' C65 C60 102.4(8) . .
F23 C66 F22 106.50(19) . .
F23 C66 F24 106.08(19) . .
F22 C66 F24 106.1(2) . .
F23 C66 C62 112.3(2) . .
F22 C66 C62 112.92(19) . .
F24 C66 C62 112.44(19) . .
C67 C67 Cl2 109.6(4) 2_667 .
C67 C67 H67A 109.7 2_667 .
Cl2 C67 H67A 109.7 . .
C67 C67 H67B 109.7 2_667 .
Cl2 C67 H67B 109.7 . .
H67A C67 H67B 108.2 . .

loop_
_geom_bond_atom_site_label_1
_geom_bond_atom_site_label_2
_geom_bond_distance
_geom_bond_site_symmetry_2
Fe1 C6 2.0062(19) .
Fe1 C1 2.0112(19) .
Fe1 C2 2.031(2) .
Fe1 C10 2.033(2) .
Fe1 C7 2.037(2) .
Fe1 C5 2.049(2) .
Fe1 C8 2.073(2) .
Fe1 C9 2.075(2) .
Fe1 C3 2.075(2) .
Fe1 C4 2.085(2) .
Pd1 P1 2.2670(5) .
Pd1 P2 2.2681(5) .
Pd1 Cl1 2.3812(5) 2_656
Pd1 Cl1 2.3879(6) .
Cl1 Pd1 2.3812(5) 2_656
P1 C1 1.790(2) .
P1 C16 1.813(2) .
P1 C22 1.813(2) .
P2 C6 1.791(2) .
P2 C28 1.807(2) .
P2 C34 1.8166(19) .
C1 C5 1.436(3) .
C1 C2 1.440(3) .
C2 C3 1.422(3) .
C2 H2A 1.0000 .
C3 C4 1.411(3) .
C3 H3A 1.0000 .
C4 C5 1.418(3) .
C4 H4A 1.0000 .
C5 H5A 1.0000 .
C6 C10 1.439(3) .
C6 C7 1.441(3) .
C7 C8 1.421(3) .
C7 H7A 1.0000 .
C8 C9 1.421(3) .
C8 H8A 1.0000 .
C9 C10 1.421(3) .
C9 H9A 1.0000 .
C10 H10A 1.0000 .
C11 C16 1.388(3) .
C11 C12 1.391(3) .
C11 H11A 0.9500 .
C12 C13 1.379(4) .
C12 H12A 0.9500 .
C13 C14 1.373(4) .
C13 H13A 0.9500 .
C14 C15 1.385(3) .
C14 H14A 0.9500 .
C15 C16 1.394(3) .
C15 H15A 0.9500 .
C17 C18 1.384(3) .
C17 C22 1.392(3) .
C17 H17A 0.9500 .
C18 C19 1.376(4) .
C18 H18A 0.9500 .
C19 C20 1.376(4) .
C19 H19A 0.9500 .
C20 C21 1.390(3) .
C20 H20A 0.9500 .
C21 C22 1.387(3) .
C21 H21A 0.9500 .
C23 C24 1.388(3) .
C23 C28 1.392(3) .
C23 H23A 0.9500 .
C24 C25 1.380(4) .
C24 H24A 0.9500 .
C25 C26 1.380(4) .
C25 H25A 0.9500 .
C26 C27 1.382(3) .
C26 H26A 0.9500 .
C27 C28 1.399(3) .
C27 H27A 0.9500 .
C29 C30 1.389(3) .
C29 C34 1.393(3) .
C29 H29A 0.9500 .
C30 C31 1.370(4) .
C30 H30A 0.9500 .
C31 C32 1.378(4) .
C31 H31A 0.9500 .
C32 C33 1.389(3) .
C32 H32A 0.9500 .
C33 C34 1.388(3) .
C33 H33A 0.9500 .
B1 C51 1.642(3) .
B1 C64 1.643(3) .
B1 C35 1.644(3) .
B1 C43 1.645(3) .
C35 C40 1.400(3) .
C35 C36 1.403(3) .
C36 C37 1.400(3) .
C36 H36A 0.9500 .
C37 C38 1.388(3) .
C37 C41 1.492(3) .
C38 C39 1.383(3) .
C38 H38A 0.9500 .
C39 C40 1.389(3) .
C39 C42 1.499(3) .
C40 H40A 0.9500 .
C41 F2 1.303(8) .
C41 F3' 1.306(9) .
C41 F1' 1.326(12) .
C41 F1 1.330(9) .
C41 F3 1.359(7) .
C41 F2' 1.368(10) .
C42 F5 1.333(3) .
C42 F6 1.336(3) .
C42 F4 1.343(3) .
C43 C44 1.397(3) .
C43 C48 1.405(3) .
C44 C45 1.394(3) .
C44 H44A 0.9500 .
C45 C46 1.384(3) .
C45 C49 1.501(3) .
C46 C47 1.385(3) .
C46 H46A 0.9500 .
C47 C48 1.385(3) .
C47 C50 1.493(3) .
C48 H48A 0.9500 .
C49 F7 1.333(3) .
C49 F8 1.334(3) .
C49 F9 1.338(3) .
C50 F12' 1.203(19) .
C50 F10' 1.28(2) .
C50 F10 1.312(3) .
C50 F11 1.319(3) .
C50 F12 1.345(3) .
C50 F11' 1.386(19) .
C51 C52 1.396(3) .
C51 C56 1.406(3) .
C52 C53 1.394(3) .
C52 H52A 0.9500 .
C53 C54 1.383(3) .
C53 C57 1.488(3) .
C54 C55 1.391(3) .
C54 H54A 0.9500 .
C55 C56 1.390(3) .
C55 C58 1.498(3) .
C56 H56A 0.9500 .
C57 F15 1.315(3) .
C57 F13 1.326(3) .
C57 F14 1.331(3) .
C58 F18 1.330(3) .
C58 F17 1.336(3) .
C58 F16 1.338(2) .
C59 C60 1.394(3) .
C59 C64 1.402(3) .
C59 H59A 0.9500 .
C60 C61 1.385(3) .
C60 C65 1.495(3) .
C61 C62 1.392(3) .
C61 H61A 0.9500 .
C62 C63 1.392(3) .
C62 C66 1.496(3) .
C63 C64 1.402(3) .
C63 H63A 0.9500 .
C65 F19' 1.09(2) .
C65 F20' 1.274(19) .
C65 F21 1.303(3) .
C65 F19 1.339(3) .
C65 F20 1.359(3) .
C65 F21' 1.45(2) .
C66 F23 1.338(3) .
C66 F22 1.339(3) .
C66 F24 1.343(3) .
C67 C67 1.475(7) 2_667
C67 Cl2 1.784(4) .
C67 H67A 0.9900 .
C67 H67B 0.9900 .
